data_1554010
loop_
_publ_author_name
'Gianopoulos, Christopher G.'
'Zarychta, Bartosz'
'Cenedese, Simone'
'Zhurov, Vladimir V.'
'Pinkerton, A. Alan'

_publ_section_title
;
 Experimental and Theoretical Electron Density Determination for Two
 Norbornene Derivatives: Topological Analysis Provides Insights on
 Reactivity.
;
_journal_issue 23
_journal_name_full 'The journal of physical chemistry. A'
_journal_page_first 4059
_journal_page_last 4070
_journal_paper_doi 10.1021/acs.jpca.6b03787
_journal_volume 120
_journal_year 2016
_chemical_absolute_configuration ad
_chemical_formula_moiety 'C8 H6 O4'
_chemical_formula_sum 'C8 H6 O4'
_chemical_formula_weight 166.13
_space_group_IT_number 19
_space_group_name_Hall 'P 2ac 2ab'
_space_group_name_H-M_alt 'P 21 21 21'
_symmetry_cell_setting orthorhombic
_symmetry_space_group_name_Hall 'P 2ac 2ab'
_symmetry_space_group_name_H-M 'P 21 21 21'
_atom_type_scat_source 'Volkov et al, (2006)'
_cell_angle_alpha 90
_cell_angle_beta 90
_cell_angle_gamma 90
_cell_formula_units_Z 4
_cell_length_a 5.30180(10)
_cell_length_b 6.92650(10)
_cell_length_c 18.6795(5)
_cell_measurement_reflns_used 112666
_cell_measurement_temperature 20.0(1)
_cell_measurement_theta_max 67.51
_cell_measurement_theta_min 3.137
_cell_volume 685.97(2)
_computing_cell_refinement 'Otwinowski & Minor (1997)'
_computing_data_collection 'CrystalClear, (2005)'
_computing_data_reduction
;
Zhurova et al,(1999), Zhurov et al,(2008), Blessing, (1995,1997)
;
_computing_molecular_graphics 'Volkov et al, (2006), Stash, (2002,2005)'
_computing_publication_material 'Volkov et al, (2006)'
_computing_structure_refinement 'Volkov et al, (2006)'
_computing_structure_solution 'Sheldrick (2008)'
_diffrn_ambient_temperature 20.0(1)
_diffrn_measured_fraction_theta_full 1.00
_diffrn_measured_fraction_theta_max 0.88
_diffrn_measurement_device 'Rigaku R-axis Rapid'
_diffrn_measurement_method w
_diffrn_radiation_type 'Mo K\a'
_diffrn_radiation_wavelength 0.71073
_diffrn_reflns_av_R_equivalents 0.0148
_diffrn_reflns_limit_h_max 13
_diffrn_reflns_limit_h_min 0
_diffrn_reflns_limit_k_max 18
_diffrn_reflns_limit_k_min 0
_diffrn_reflns_limit_l_max 40
_diffrn_reflns_limit_l_min -39
_diffrn_reflns_number 112666
_diffrn_reflns_theta_full 28.28
_diffrn_reflns_theta_max 67.51
_exptl_absorpt_coefficient_mu 0.132
_exptl_absorpt_correction_type none
_exptl_crystal_colour colorless
_exptl_crystal_density_diffrn 1.609
_exptl_crystal_description prism
_exptl_crystal_F_000 344
_exptl_crystal_size_max 0.33
_exptl_crystal_size_mid 0.29
_exptl_crystal_size_min 0.14
_refine_diff_density_max 0.118
_refine_diff_density_min -0.125
_refine_ls_extinction_coef 0.0291(13)
_refine_ls_extinction_expression
;
Becker, P.J. & Coppens, P. (1974) Acta Cryst., A30, 129-153.
;
_refine_ls_extinction_method 'Becker-Coppens type 1 Lorentzian isotropic'
_refine_ls_goodness_of_fit_ref 1.233
_refine_ls_hydrogen_treatment mixed
_refine_ls_matrix_type full
_refine_ls_number_parameters 467
_refine_ls_number_reflns 10519
_refine_ls_number_restraints 0
_refine_ls_R_factor_all 0.011
_refine_ls_R_factor_gt 0.011
_refine_ls_R_Fsqd_factor 0.012
_refine_ls_shift/su_max 0.0000
_refine_ls_structure_factor_coef F
_refine_ls_weighting_details 'calc w=1/[\s^2^(Fo^2^)+(0.0020P)^2^+0.0020P] where P=(Fo^2^+2Fc^2^)/3'
_refine_ls_weighting_scheme calc
_refine_ls_wR_factor_ref 0.005
_reflns_number_gt 10519
_reflns_number_total 11103
_reflns_threshold_expression
;
I>3\s, non-overlapped & non-partial reflections
;
_cod_data_source_file jp6b03787_si_002.cif
_cod_data_source_block 2
_cod_database_code 1554010

loop_
_space_group_symop_operation_xyz
'x, y, z'
'-x+1/2, -y, z+1/2'
'-x, y+1/2, -z+1/2'
'x+1/2, -y+1/2, -z'

loop_
_atom_local_axes_atom_label
_atom_local_axes_atom0
_atom_local_axes_ax1
_atom_local_axes_atom1
_atom_local_axes_atom2
_atom_local_axes_ax2
O C(1) Z O C(4) Y
O(1) C(8) Z O(1) C(9) Y
O(2) C(8) Z O(2) O(1) Y
O(3) C(9) Z O(3) O(1) Y
C(1) H(1) Z C(1) O Y
C(2) H(2) Z C(2) C(8) Y
C(3) H(3) Z C(3) C(9) Y
C(4) H(4) Z C(4) O Y
C(5) H(5) Z C(5) C(6) Y
C(6) H(6) Z C(6) C(5) Y
C(8) O(2) Z C(8) O(1) Y
C(9) O(3) Z C(9) O(1) Y
H(1) C(1) Z H(1) O Y
H(2) C(2) Z H(2) C(8) Y
H(3) C(3) Z H(3) C(9) Y
H(4) C(4) Z H(4) O Y
H(5) C(5) Z H(5) C(6) Y
H(6) C(6) Z H(6) C(5) Y

loop_
_atom_rho_multipole_atom_label
_atom_rho_multipole_coeff_Pv
_atom_rho_multipole_coeff_P00
_atom_rho_multipole_coeff_P11
_atom_rho_multipole_coeff_P1-1
_atom_rho_multipole_coeff_P10
_atom_rho_multipole_coeff_P20
_atom_rho_multipole_coeff_P21
_atom_rho_multipole_coeff_P2-1
_atom_rho_multipole_coeff_P22
_atom_rho_multipole_coeff_P2-2
_atom_rho_multipole_coeff_P30
_atom_rho_multipole_coeff_P31
_atom_rho_multipole_coeff_P3-1
_atom_rho_multipole_coeff_P32
_atom_rho_multipole_coeff_P3-2
_atom_rho_multipole_coeff_P33
_atom_rho_multipole_coeff_P3-3
_atom_rho_multipole_coeff_P40
_atom_rho_multipole_coeff_P41
_atom_rho_multipole_coeff_P4-1
_atom_rho_multipole_coeff_P42
_atom_rho_multipole_coeff_P4-2
_atom_rho_multipole_coeff_P43
_atom_rho_multipole_coeff_P4-3
_atom_rho_multipole_coeff_P44
_atom_rho_multipole_coeff_P4-4
_atom_rho_multipole_kappa
_atom_rho_multipole_kappa_prime0
_atom_rho_multipole_kappa_prime1
_atom_rho_multipole_kappa_prime2
_atom_rho_multipole_kappa_prime3
_atom_rho_multipole_kappa_prime4
_atom_rho_multipole_radial_slater_n0
_atom_rho_multipole_radial_slater_zeta0
_atom_rho_multipole_radial_slater_n1
_atom_rho_multipole_radial_slater_zeta1
_atom_rho_multipole_radial_slater_n2
_atom_rho_multipole_radial_slater_zeta2
_atom_rho_multipole_radial_slater_n3
_atom_rho_multipole_radial_slater_zeta3
_atom_rho_multipole_radial_slater_n4
_atom_rho_multipole_radial_slater_zeta4
O 6.092(6) 0 -0.003(2) -0.063(2) -0.060(2) -0.063(2) 0.003(2) 0.049(2) 0.081(2) -0.0006(19) 0.059(2) 0.003(2) -0.0260(19) 0.0100(19) 0.0006(19) 0.004(2) -0.0360(17) 0.022(3) -0.001(2) 0.003(2) -0.002(2) 0.000(2) 0.004(2) 0.002(2) 0.007(2) -0.000(2) 0.9895(4) 1.058(8) 1.058087 1.058087 1.058087 1.058087 2 4.4974 2 4.4974 2 4.4974 3 4.4974 4 4.4974
O(1) 6.108(6) 0 -0.002(2) -0.058(3) -0.047(2) -0.013(2) 0.001(2) 0.025(2) -0.001(2) -0.006(2) 0.071(2) -0.001(2) -0.021(2) 0.044(2) 0.002(2) -0.007(2) -0.014(2) 0.008(3) -0.005(3) 0.001(2) 0.002(3) 0.000(2) -0.005(2) 0.016(2) 0.009(2) -0.003(2) 0.9895(4) 1.058(8) 1.058087 1.058087 1.058087 1.058087 2 4.4974 2 4.4974 2 4.4974 3 4.4974 4 4.4974
O(2) 6.043(8) 0 0.003(3) -0.010(3) -0.076(3) 0.016(3) -0.004(3) -0.001(2) -0.110(3) -0.000(3) 0.034(3) -0.001(2) 0.004(2) 0.008(2) 0.001(2) 0.005(2) -0.0076(19) 0.013(3) 0.007(3) -0.000(2) -0.002(3) -0.006(3) -0.002(3) 0.006(3) -0.002(2) -0.002(2) 0.9895(4) 1.058(8) 1.058087 1.058087 1.058087 1.058087 2 4.4974 2 4.4974 2 4.4974 3 4.4974 4 4.4974
O(3) 6.007(8) 0 -0.005(3) -0.002(3) -0.080(3) 0.011(3) -0.004(2) 0.003(2) -0.105(2) -0.006(2) 0.026(3) 0.004(2) 0.006(2) 0.015(2) 0.008(2) -0.004(2) 0.003(2) 0.001(3) 0.001(2) 0.007(2) 0.004(2) 0.004(3) 0.000(2) 0.004(2) 0.000(2) 0.000(2) 0.9895(4) 1.058(8) 1.058087 1.058087 1.058087 1.058087 2 4.4974 2 4.4974 2 4.4974 3 4.4974 4 4.4974
C(1) 4.147(10) 0 -0.031(5) -0.010(4) 0.111(4) 0.156(4) 0.029(3) 0.024(4) 0.057(4) 0.032(3) 0.379(5) -0.008(5) -0.023(4) 0.023(5) -0.018(4) 0.001(5) -0.241(4) 0.086(6) 0.013(6) 0.058(6) 0.015(5) 0.012(5) 0.008(5) 0.156(5) 0.031(5) 0.025(5) 0.9741(6) 0.8977(19) 0.897734 0.897734 0.897734 0.897734 2 3.1303 2 3.1303 2 3.1303 3 3.1303 4 3.1303
C(2) 4.164(10) 0 -0.013(4) -0.036(5) 0.086(4) 0.111(4) -0.011(4) 0.031(4) 0.020(3) 0.008(4) 0.355(5) 0.027(5) -0.026(5) -0.018(4) -0.000(4) 0.015(5) -0.196(4) 0.069(6) -0.006(7) -0.001(6) 0.012(6) -0.005(6) -0.016(6) 0.109(5) 0.008(5) 0.001(5) 0.9741(6) 0.8977(19) 0.897734 0.897734 0.897734 0.897734 2 3.1303 2 3.1303 2 3.1303 3 3.1303 4 3.1303
C(3) 4.114(10) 0 0.001(4) -0.035(4) 0.063(4) 0.102(4) -0.001(4) 0.030(3) 0.020(4) -0.016(4) 0.331(5) -0.016(6) -0.020(5) -0.001(4) 0.004(4) 0.003(5) -0.203(4) 0.082(5) 0.011(6) 0.019(6) -0.003(6) -0.001(6) -0.009(6) 0.099(5) 0.006(6) 0.000(5) 0.9741(6) 0.8977(19) 0.897734 0.897734 0.897734 0.897734 2 3.1303 2 3.1303 2 3.1303 3 3.1303 4 3.1303
C(4) 4.158(10) 0 0.026(4) -0.021(4) 0.094(4) 0.163(4) -0.025(4) 0.014(3) 0.044(3) -0.032(3) 0.376(5) 0.007(5) -0.025(5) 0.014(4) 0.016(4) -0.021(4) -0.237(4) 0.089(6) 0.008(6) 0.022(6) 0.016(6) 0.002(6) -0.004(5) 0.141(5) 0.007(5) 0.001(5) 0.9741(6) 0.8977(19) 0.897734 0.897734 0.897734 0.897734 2 3.1303 2 3.1303 2 3.1303 3 3.1303 4 3.1303
C(5) 4.202(13) 0 -0.006(4) 0.072(6) 0.027(5) 0.172(5) -0.016(4) -0.069(4) -0.154(4) -0.009(4) 0.308(6) -0.005(5) 0.025(6) 0.166(5) 0.043(4) -0.032(4) 0.031(4) 0.012(6) 0.001(5) 0.005(7) -0.023(6) -0.002(6) 0.015(5) -0.004(5) 0.018(5) 0.001(5) 0.9741(6) 0.8977(19) 0.897734 0.897734 0.897734 0.897734 2 3.1303 2 3.1303 2 3.1303 3 3.1303 4 3.1303
C(6) 4.180(13) 0 0.006(5) 0.049(6) 0.014(6) 0.175(4) 0.009(4) -0.060(4) -0.144(4) -0.001(4) 0.283(5) 0.001(5) 0.038(6) 0.157(5) -0.019(4) 0.031(4) 0.052(4) 0.020(6) -0.024(6) -0.017(7) -0.038(6) -0.004(6) -0.041(5) -0.022(5) -0.004(5) -0.005(5) 0.9741(6) 0.8977(19) 0.897734 0.897734 0.897734 0.897734 2 3.1303 2 3.1303 2 3.1303 3 3.1303 4 3.1303
C(8) 4.119(9) 0 -0.005(4) -0.058(4) 0.124(5) 0.324(5) 0.008(3) 0.069(4) -0.169(3) -0.005(3) 0.324(6) -0.002(4) -0.021(5) 0.271(4) -0.002(4) 0.011(4) -0.018(3) -0.016(7) -0.007(5) 0.058(6) -0.071(5) -0.007(5) 0.008(5) 0.037(5) 0.021(4) -0.003(4) 0.9741(6) 0.8977(19) 0.897734 0.897734 0.897734 0.897734 2 3.1303 2 3.1303 2 3.1303 3 3.1303 4 3.1303
C(9) 4.142(10) 0 0.012(4) -0.078(4) 0.150(5) 0.319(4) -0.003(3) 0.072(4) -0.169(3) -0.002(3) 0.353(5) -0.006(4) -0.041(4) 0.256(4) 0.021(4) -0.007(4) -0.019(4) 0.014(7) -0.006(5) 0.030(6) -0.060(5) -0.018(5) -0.002(5) 0.015(5) 0.021(4) 0.005(4) 0.9741(6) 0.8977(19) 0.897734 0.897734 0.897734 0.897734 2 3.1303 2 3.1303 2 3.1303 3 3.1303 4 3.1303
H(1) 0.731(6) 0 -0.027(4) 0.010(4) 0.095(3) 0 0 0 0 0 0 0 0 0 0 0 0 0 0 0 0 0 0 0 0 0 1.2 1.2 1.2 1.2 1.2 1.2 0 1.9154 1 1.9154 2 1.9154 3 1.9154 4 1.9154
H(2) 0.756(6) 0 -0.029(4) -0.017(4) 0.094(3) 0 0 0 0 0 0 0 0 0 0 0 0 0 0 0 0 0 0 0 0 0 1.2 1.2 1.2 1.2 1.2 1.2 0 1.9154 1 1.9154 2 1.9154 3 1.9154 4 1.9154
H(3) 0.755(6) 0 0.041(4) 0.014(4) 0.095(3) 0 0 0 0 0 0 0 0 0 0 0 0 0 0 0 0 0 0 0 0 0 1.2 1.2 1.2 1.2 1.2 1.2 0 1.9154 1 1.9154 2 1.9154 3 1.9154 4 1.9154
H(4) 0.714(6) 0 0.034(4) 0.016(4) 0.117(3) 0 0 0 0 0 0 0 0 0 0 0 0 0 0 0 0 0 0 0 0 0 1.2 1.2 1.2 1.2 1.2 1.2 0 1.9154 1 1.9154 2 1.9154 3 1.9154 4 1.9154
H(5) 0.755(6) 0 0.017(4) 0.008(4) 0.114(3) 0 0 0 0 0 0 0 0 0 0 0 0 0 0 0 0 0 0 0 0 0 1.2 1.2 1.2 1.2 1.2 1.2 0 1.9154 1 1.9154 2 1.9154 3 1.9154 4 1.9154
H(6) 0.812(7) 0 0.027(4) 0.005(5) 0.107(3) 0 0 0 0 0 0 0 0 0 0 0 0 0 0 0 0 0 0 0 0 0 1.2 1.2 1.2 1.2 1.2 1.2 0 1.9154 1 1.9154 2 1.9154 3 1.9154 4 1.9154

loop_
_atom_site_aniso_label
_atom_site_aniso_U_11
_atom_site_aniso_U_22
_atom_site_aniso_U_33
_atom_site_aniso_U_12
_atom_site_aniso_U_13
_atom_site_aniso_U_23
O 0.00542(2) 0.00628(2) 0.00639(4) 0.000351(17) -0.00106(2) 0.00062(2)
O(1) 0.00637(2) 0.00783(2) 0.00887(4) -0.00125(2) 0.00178(3) 0.00020(3)
O(2) 0.01199(4) 0.01136(3) 0.00959(5) 0.00066(3) 0.00466(3) -0.00275(3)
O(3) 0.01012(3) 0.00666(2) 0.01193(5) -0.00294(2) -0.00078(3) -0.00114(3)
C(1) 0.00652(2) 0.00472(2) 0.00622(4) -0.000034(18) 0.00002(2) -0.00017(2)
C(2) 0.00581(2) 0.00572(2) 0.00495(4) -0.000308(18) -0.00019(2) 0.00003(2)
C(3) 0.00531(2) 0.00474(2) 0.00634(4) 0.000189(18) 0.00007(2) 0.00014(2)
C(4) 0.00598(2) 0.00605(2) 0.00535(4) -0.000667(18) 0.00007(2) -0.00073(2)
C(5) 0.00592(2) 0.00826(2) 0.00709(4) -0.00100(2) 0.00144(2) -0.00061(2)
C(6) 0.00662(3) 0.00706(2) 0.00751(4) -0.00227(2) 0.00015(3) -0.00009(2)
C(8) 0.00713(3) 0.00710(2) 0.00604(4) 0.000221(19) 0.00165(2) -0.00002(2)
C(9) 0.00633(2) 0.00513(2) 0.00743(4) -0.001065(18) -0.00013(2) 0.00048(2)
H(1) 0.0131(13) 0.0086(9) 0.0075(13) 0.0028(9) 0.0038(9) -0.0027(9)
H(2) 0.0088(11) 0.0150(12) 0.0075(13) -0.0030(10) -0.0032(6) 0.0009(10)
H(3) 0.0069(11) 0.0081(11) 0.0135(13) 0.0023(6) -0.0003(10) 0.0024(10)
H(4) 0.0104(12) 0.0081(12) 0.0087(12) -0.0037(9) 0.0008(9) -0.0035(8)
H(5) 0.0058(11) 0.0172(14) 0.0158(14) -0.0004(9) 0.0049(8) -0.0041(10)
H(6) 0.0106(12) 0.0155(12) 0.0207(15) -0.0074(7) -0.0027(10) -0.0025(10)

loop_
_atom_site_label
_atom_site_fract_x
_atom_site_fract_y
_atom_site_fract_z
_atom_site_occupancy
_atom_site_symmetry_multiplicity
_atom_site_U_iso_or_equiv
O 0.969860(17) 0.428020(13) 0.183033(7) 1 4 0.006
O(1) 1.191948(19) 0.695528(14) 0.058517(7) 1 4 0.008
O(2) 1.15712(2) 0.434874(18) -0.011404(9) 1 4 0.011
O(3) 1.13498(2) 0.932109(15) 0.138633(8) 1 4 0.010
C(1) 0.823040(16) 0.342544(11) 0.126600(5) 1 4 0.006
C(2) 0.814387(16) 0.513710(11) 0.071597(5) 1 4 0.005
C(3) 0.803523(15) 0.688871(11) 0.122519(5) 1 4 0.005
C(4) 0.802222(16) 0.586487(11) 0.197662(5) 1 4 0.006
C(5) 0.548367(17) 0.486763(13) 0.203345(6) 1 4 0.007
C(6) 0.561108(17) 0.334641(12) 0.159137(6) 1 4 0.007
C(8) 1.063213(17) 0.534480(11) 0.033558(6) 1 4 0.007
C(9) 1.051063(16) 0.791248(11) 0.110393(5) 1 4 0.006
H(1) 0.906242 0.208483 0.107204 1 4 0.010
H(2) 0.663293 0.495275 0.032221 1 4 0.010
H(3) 0.646664 0.788576 0.116411 1 4 0.009
H(4) 0.866971 0.67396 0.243178 1 4 0.009
H(5) 0.387513 0.543178 0.232319 1 4 0.013
H(6) 0.416804 0.23231 0.144329 1 4 0.016

loop_
_geom_angle_atom_site_label_1
_geom_angle_atom_site_label_2
_geom_angle_atom_site_label_3
_geom_angle
_geom_angle_site_symmetry_1
_geom_angle_site_symmetry_2
_geom_angle_site_symmetry_3
_geom_angle_publ_flag
C(1) O C(4) 96.832(7) 1_555 1_555 1_555 yes
C(8) O(1) C(9) 110.657(9) 1_555 1_555 1_555 yes
O C(1) C(2) 100.644(7) 1_555 1_555 1_555 yes
O C(1) C(6) 102.517(8) 1_555 1_555 1_555 yes
O C(1) H(1) 112.046 1_555 1_555 1_555 yes
C(2) C(1) C(6) 105.236(7) 1_555 1_555 1_555 yes
C(2) C(1) H(1) 115.961 1_555 1_555 1_555 yes
C(6) C(1) H(1) 118.225 1_555 1_555 1_555 yes
C(1) C(2) C(3) 101.042(7) 1_555 1_555 1_555 yes
C(1) C(2) C(8) 110.829(7) 1_555 1_555 1_555 yes
C(1) C(2) H(2) 111.902 1_555 1_555 1_555 yes
C(3) C(2) C(8) 104.394(7) 1_555 1_555 1_555 yes
C(3) C(2) H(2) 118.590 1_555 1_555 1_555 yes
C(8) C(2) H(2) 109.586 1_555 1_555 1_555 yes
C(2) C(3) C(4) 101.294(6) 1_555 1_555 1_555 yes
C(2) C(3) C(9) 104.156(7) 1_555 1_555 1_555 yes
C(2) C(3) H(3) 117.612 1_555 1_555 1_555 yes
C(4) C(3) C(9) 110.471(7) 1_555 1_555 1_555 yes
C(4) C(3) H(3) 112.137 1_555 1_555 1_555 yes
C(9) C(3) H(3) 110.556 1_555 1_555 1_555 yes
O C(4) C(3) 99.894(8) 1_555 1_555 1_555 yes
O C(4) C(5) 102.362(7) 1_555 1_555 1_555 yes
O C(4) H(4) 112.001 1_555 1_555 1_555 yes
C(3) C(4) C(5) 105.769(7) 1_555 1_555 1_555 yes
C(3) C(4) H(4) 116.137 1_555 1_555 1_555 yes
C(5) C(4) H(4) 118.305 1_555 1_555 1_555 yes
C(4) C(5) C(6) 105.676(8) 1_555 1_555 1_555 yes
C(4) C(5) H(5) 124.715 1_555 1_555 1_555 yes
C(6) C(5) H(5) 129.137 1_555 1_555 1_555 yes
C(1) C(6) C(5) 105.344(7) 1_555 1_555 1_555 yes
C(1) C(6) H(6) 124.760 1_555 1_555 1_555 yes
C(5) C(6) H(6) 129.686 1_555 1_555 1_555 yes
O(1) C(8) O(2) 119.661(11) 1_555 1_555 1_555 yes
O(1) C(8) C(2) 110.433(9) 1_555 1_555 1_555 yes
O(2) C(8) C(2) 129.898(10) 1_555 1_555 1_555 yes
O(1) C(9) O(3) 119.771(10) 1_555 1_555 1_555 yes
O(1) C(9) C(3) 110.335(8) 1_555 1_555 1_555 yes
O(3) C(9) C(3) 129.885(10) 1_555 1_555 1_555 yes

loop_
_geom_bond_atom_site_label_1
_geom_bond_atom_site_label_2
_geom_bond_distance
_geom_bond_site_symmetry_1
_geom_bond_site_symmetry_2
_geom_bond_publ_flag
O C(1) 1.43793(14) 1_555 1_555 yes
O C(4) 1.43853(12) 1_555 1_555 yes
O(1) C(8) 1.38836(13) 1_555 1_555 yes
O(1) C(9) 1.39158(14) 1_555 1_555 yes
O(2) C(8) 1.19550(15) 1_555 1_555 yes
O(3) C(9) 1.19504(13) 1_555 1_555 yes
C(1) C(2) 1.56950(12) 1_555 1_555 yes
C(1) C(6) 1.51687(13) 1_555 1_555 yes
C(1) H(1) 1.090 1_555 1_555 yes
C(2) C(3) 1.54275(12) 1_555 1_555 yes
C(2) C(8) 1.50530(12) 1_555 1_555 yes
C(2) H(2) 1.095 1_555 1_555 yes
C(3) C(4) 1.57262(13) 1_555 1_555 yes
C(3) C(9) 1.50883(11) 1_555 1_555 yes
C(3) H(3) 1.087 1_555 1_555 yes
C(4) C(5) 1.51651(12) 1_555 1_555 yes
C(4) H(4) 1.099 1_555 1_555 yes
C(5) C(6) 1.34041(13) 1_555 1_555 yes
C(5) H(5) 1.083 1_555 1_555 yes
C(6) H(6) 1.079 1_555 1_555 yes
